data_4024403
loop_
_publ_author_name
'Ying Cheng'
'Bo Wang'
'Xiao-Rong Wang'
'Jian-Hong Zhang'
'De-Cai Fang'

_publ_section_title
;
An Experimental and Theoretical Study on the Interaction of N-Heterocyclic
Carbene-Derived 1,3-Dipoles with Methoxycarbonylallenes: Highly Regio- and
Stereoselective [3+2]-Cycloadditions Controlled by the Structures
of N-Heterocycles of 1,3-Dipoles
;
_journal_name_full 'Journal of Organic Chemistry'
_journal_page_first 2357
_journal_page_last 2367
_journal_paper_doi 10.1021/jo802687m
_journal_volume 74
_journal_year 2009
_chemical_formula_moiety 'C36 H35 N3 O2 S'
_chemical_formula_sum 'C36 H35 N3 O2 S'
_chemical_formula_weight 573.73
_chemical_name_systematic
; 
 ? 
;
_space_group_IT_number 2
_symmetry_cell_setting triclinic
_symmetry_space_group_name_Hall '-P 1'
_symmetry_space_group_name_H-M 'P -1'
_atom_sites_solution_hydrogens geom
_atom_sites_solution_primary direct
_atom_sites_solution_secondary difmap
_audit_creation_method SHELXL-97
_cell_angle_alpha 79.87(2)
_cell_angle_beta 82.14(2)
_cell_angle_gamma 83.29(2)
_cell_formula_units_Z 4
_cell_length_a 12.553(7)
_cell_length_b 15.700(8)
_cell_length_c 15.905(9)
_cell_measurement_reflns_used 8971
_cell_measurement_temperature 113(2)
_cell_measurement_theta_max 28.0
_cell_measurement_theta_min 1.6
_cell_volume 3043(3)
_computing_cell_refinement CrystalClear
_computing_data_collection CrystalClear
_computing_data_reduction CrystalClear
_computing_publication_material 'CrystalStructure 3.7.0'
_computing_structure_refinement 'SHELXL-97 (Sheldrick, 1997)'
_computing_structure_solution 'SHELXS-97 (Sheldrick, 1990)'
_diffrn_ambient_temperature 113(2)
_diffrn_detector_area_resol_mean 7.31
_diffrn_measured_fraction_theta_full 0.998
_diffrn_measured_fraction_theta_max 0.998
_diffrn_measurement_device_type 'Rigaku Saturn'
_diffrn_measurement_method \w
_diffrn_radiation_monochromator confocal
_diffrn_radiation_source 'rotating anode'
_diffrn_radiation_type MoK\a
_diffrn_radiation_wavelength 0.71070
_diffrn_reflns_av_R_equivalents 0.1180
_diffrn_reflns_av_sigmaI/netI 0.1837
_diffrn_reflns_limit_h_max 14
_diffrn_reflns_limit_h_min -14
_diffrn_reflns_limit_k_max 18
_diffrn_reflns_limit_k_min -18
_diffrn_reflns_limit_l_max 18
_diffrn_reflns_limit_l_min -18
_diffrn_reflns_number 30985
_diffrn_reflns_theta_full 25.00
_diffrn_reflns_theta_max 25.00
_diffrn_reflns_theta_min 1.64
_diffrn_standards_decay_% 0
_diffrn_standards_interval_count 0
_diffrn_standards_interval_time 0
_diffrn_standards_number 0
_exptl_absorpt_coefficient_mu 0.143
_exptl_absorpt_correction_T_max 0.9802
_exptl_absorpt_correction_T_min 0.9691
_exptl_absorpt_correction_type multi-scan
_exptl_absorpt_process_details crystalclear
_exptl_crystal_colour colorless
_exptl_crystal_density_diffrn 1.252
_exptl_crystal_density_method 'not measured'
_exptl_crystal_description prism
_exptl_crystal_F_000 1216
_exptl_crystal_size_max 0.22
_exptl_crystal_size_mid 0.16
_exptl_crystal_size_min 0.14
_refine_diff_density_max 0.957
_refine_diff_density_min -0.426
_refine_diff_density_rms 0.097
_refine_ls_extinction_coef 0.024(4)
_refine_ls_extinction_expression Fc^*^=kFc[1+0.001xFc^2^\l^3^/sin(2\q)]^-1/4^
_refine_ls_extinction_method SHELXL
_refine_ls_goodness_of_fit_ref 1.023
_refine_ls_hydrogen_treatment constr
_refine_ls_matrix_type full
_refine_ls_number_parameters 760
_refine_ls_number_reflns 10686
_refine_ls_number_restraints 0
_refine_ls_restrained_S_all 1.023
_refine_ls_R_factor_all 0.1958
_refine_ls_R_factor_gt 0.1151
_refine_ls_shift/su_max 0.003
_refine_ls_shift/su_mean 0.001
_refine_ls_structure_factor_coef Fsqd
_refine_ls_weighting_details 'calc w=1/[\s^2^(Fo^2^)+(0.1980P)^2^+0.0000P] where P=(Fo^2^+2Fc^2^)/3'
_refine_ls_weighting_scheme calc
_refine_ls_wR_factor_gt 0.3229
_refine_ls_wR_factor_ref 0.3921
_reflns_number_gt 3508
_reflns_number_total 10686
_reflns_threshold_expression >2sigma(I)
_cod_data_source_file jo802687m_si_002.cif
_cod_data_source_block shelxl
_cod_database_code 4024403

loop_
_symmetry_equiv_pos_as_xyz
'x, y, z'
'-x, -y, -z'

loop_
_atom_site_label
_atom_site_type_symbol
_atom_site_fract_x
_atom_site_fract_y
_atom_site_fract_z
_atom_site_U_iso_or_equiv
_atom_site_adp_type
_atom_site_occupancy
_atom_site_symmetry_multiplicity
_atom_site_calc_flag
_atom_site_refinement_flags
_atom_site_disorder_assembly
_atom_site_disorder_group
S1 S 0.66138(16) 0.49505(11) 0.12204(13) 0.0532(6) Uani 1 1 d . . .
S2 S 0.83946(16) 0.87733(13) 0.50409(12) 0.0523(6) Uani 1 1 d . . .
N1 N 0.5243(4) 0.7253(3) 0.1314(4) 0.0419(14) Uani 1 1 d . . .
N2 N 0.5350(5) 0.6605(3) 0.2709(4) 0.0430(14) Uani 1 1 d . . .
N3 N 0.7439(5) 0.6365(4) 0.1532(4) 0.0499(16) Uani 1 1 d . . .
N4 N 0.9687(5) 0.7280(3) 0.3387(3) 0.0430(14) Uani 1 1 d . . .
N5 N 0.9807(5) 0.8674(3) 0.2746(3) 0.0466(15) Uani 1 1 d . . .
N6 N 0.7600(5) 0.8458(4) 0.3622(4) 0.0510(16) Uani 1 1 d . . .
O1 O 0.3459(5) 0.6260(3) 0.0678(4) 0.0687(16) Uani 1 1 d . . .
O2 O 0.2920(5) 0.6512(3) 0.2021(4) 0.0704(17) Uani 1 1 d . . .
O3 O 1.1549(4) 0.9333(4) 0.3741(3) 0.0649(15) Uani 1 1 d . . .
O4 O 1.2102(5) 0.7968(4) 0.3470(3) 0.0725(17) Uani 1 1 d . . .
C1 C 0.6600(6) 0.5946(4) 0.1553(4) 0.0430(17) Uani 1 1 d . . .
C2 C 0.5476(6) 0.6373(4) 0.1833(4) 0.0441(17) Uani 1 1 d . . .
C3 C 0.4618(6) 0.5725(4) 0.1800(5) 0.055(2) Uani 1 1 d . . .
H3 H 0.4390 0.5487 0.2416 0.066 Uiso 1 1 calc R . .
C4 C 0.5178(5) 0.4947(4) 0.1414(4) 0.0427(17) Uani 1 1 d . . .
C5 C 0.8520(6) 0.6031(4) 0.1245(4) 0.0416(16) Uani 1 1 d . . .
C6 C 0.9025(5) 0.5265(4) 0.1660(4) 0.0438(17) Uani 1 1 d . . .
H6 H 0.8632 0.4928 0.2130 0.053 Uiso 1 1 calc R . .
C7 C 1.0111(6) 0.4981(5) 0.1396(4) 0.052(2) Uani 1 1 d . . .
H7 H 1.0443 0.4460 0.1691 0.062 Uiso 1 1 calc R . .
C8 C 1.0688(6) 0.5460(5) 0.0711(5) 0.057(2) Uani 1 1 d . . .
H8 H 1.1416 0.5273 0.0523 0.069 Uiso 1 1 calc R . .
C9 C 1.0159(8) 0.6247(6) 0.0290(5) 0.069(3) Uani 1 1 d . . .
H9 H 1.0541 0.6581 -0.0189 0.083 Uiso 1 1 calc R . .
C10 C 0.9113(7) 0.6530(5) 0.0561(5) 0.054(2) Uani 1 1 d . . .
H10 H 0.8789 0.7065 0.0285 0.065 Uiso 1 1 calc R . .
C11 C 0.5653(6) 0.7887(4) 0.1714(4) 0.0487(19) Uani 1 1 d . . .
H11A H 0.5141 0.8418 0.1708 0.058 Uiso 1 1 calc R . .
H11B H 0.6358 0.8050 0.1406 0.058 Uiso 1 1 calc R . .
C12 C 0.5778(6) 0.7446(4) 0.2646(4) 0.0468(18) Uani 1 1 d . . .
H12A H 0.6545 0.7368 0.2751 0.056 Uiso 1 1 calc R . .
H12B H 0.5357 0.7792 0.3065 0.056 Uiso 1 1 calc R . .
C13 C 0.5580(6) 0.7303(5) 0.0365(4) 0.0507(19) Uani 1 1 d . . .
H13A H 0.5362 0.6794 0.0166 0.061 Uiso 1 1 calc R . .
H13B H 0.6376 0.7297 0.0244 0.061 Uiso 1 1 calc R . .
C14 C 0.5040(7) 0.8148(5) -0.0120(5) 0.057(2) Uani 1 1 d . . .
C15 C 0.3980(7) 0.8344(6) -0.0042(6) 0.087(3) Uani 1 1 d . . .
H15 H 0.3548 0.7947 0.0336 0.104 Uiso 1 1 calc R . .
C16 C 0.3433(9) 0.9111(7) -0.0484(8) 0.113(4) Uani 1 1 d . . .
H16 H 0.2670 0.9229 -0.0418 0.136 Uiso 1 1 calc R . .
C17 C 0.4120(9) 0.9673(5) -0.1021(5) 0.069(3) Uani 1 1 d . . .
H17 H 0.3814 1.0209 -0.1309 0.083 Uiso 1 1 calc R . .
C18 C 0.5226(9) 0.9475(6) -0.1146(6) 0.091(3) Uani 1 1 d . . .
H18 H 0.5678 0.9853 -0.1529 0.109 Uiso 1 1 calc R . .
C19 C 0.5646(7) 0.8713(5) -0.0697(6) 0.072(3) Uani 1 1 d . . .
H19 H 0.6404 0.8566 -0.0790 0.086 Uiso 1 1 calc R . .
C20 C 0.5749(6) 0.5933(4) 0.3412(4) 0.051(2) Uani 1 1 d . . .
H20A H 0.6541 0.5933 0.3391 0.062 Uiso 1 1 calc R . .
H20B H 0.5596 0.5352 0.3328 0.062 Uiso 1 1 calc R . .
C21 C 0.5193(7) 0.6121(4) 0.4298(5) 0.0511(19) Uani 1 1 d . . .
C22 C 0.4047(7) 0.6333(5) 0.4434(5) 0.060(2) Uani 1 1 d . . .
H22 H 0.3614 0.6389 0.3978 0.072 Uiso 1 1 calc R . .
C23 C 0.3594(7) 0.6453(5) 0.5250(6) 0.070(3) Uani 1 1 d . . .
H23 H 0.2835 0.6591 0.5350 0.084 Uiso 1 1 calc R . .
C24 C 0.4218(12) 0.6380(5) 0.5957(6) 0.097(4) Uani 1 1 d . . .
H24 H 0.3878 0.6479 0.6508 0.117 Uiso 1 1 calc R . .
C25 C 0.5295(11) 0.6168(6) 0.5826(6) 0.088(3) Uani 1 1 d . . .
H25 H 0.5716 0.6108 0.6289 0.105 Uiso 1 1 calc R . .
C26 C 0.5799(7) 0.6034(5) 0.5001(6) 0.062(2) Uani 1 1 d . . .
H26 H 0.6557 0.5884 0.4919 0.075 Uiso 1 1 calc R . .
C27 C 0.3623(7) 0.6182(5) 0.1474(5) 0.058(2) Uani 1 1 d . . .
C28 C 0.1943(6) 0.7001(5) 0.1744(5) 0.059(2) Uani 1 1 d . . .
H28A H 0.2133 0.7469 0.1271 0.089 Uiso 1 1 calc R . .
H28B H 0.1531 0.7252 0.2226 0.089 Uiso 1 1 calc R . .
H28C H 0.1505 0.6614 0.1549 0.089 Uiso 1 1 calc R . .
C29 C 0.4686(6) 0.4304(5) 0.1233(5) 0.053(2) Uani 1 1 d . . .
H29 H 0.5136 0.3849 0.1005 0.064 Uiso 1 1 calc R . .
C30 C 0.3500(6) 0.4229(5) 0.1355(5) 0.054(2) Uani 1 1 d . . .
H30A H 0.3232 0.4379 0.0785 0.065 Uiso 1 1 calc R . .
H30B H 0.3144 0.4665 0.1708 0.065 Uiso 1 1 calc R . .
C31 C 0.3150(6) 0.3332(4) 0.1781(4) 0.0445(18) Uani 1 1 d . . .
C32 C 0.3704(7) 0.2818(5) 0.2409(5) 0.059(2) Uani 1 1 d . . .
H32 H 0.4337 0.3009 0.2551 0.070 Uiso 1 1 calc R . .
C33 C 0.3363(8) 0.2026(5) 0.2839(5) 0.064(2) Uani 1 1 d . . .
H33 H 0.3749 0.1695 0.3280 0.077 Uiso 1 1 calc R . .
C34 C 0.2460(8) 0.1725(5) 0.2623(5) 0.066(2) Uani 1 1 d . . .
H34 H 0.2220 0.1184 0.2906 0.079 Uiso 1 1 calc R . .
C35 C 0.1901(6) 0.2245(5) 0.1968(5) 0.056(2) Uani 1 1 d . . .
H35 H 0.1269 0.2061 0.1816 0.068 Uiso 1 1 calc R . .
C36 C 0.2274(7) 0.3010(5) 0.1556(5) 0.057(2) Uani 1 1 d . . .
H36 H 0.1915 0.3334 0.1096 0.069 Uiso 1 1 calc R . .
C37 C 0.8418(6) 0.8441(4) 0.4033(4) 0.0411(17) Uani 1 1 d . . .
C38 C 0.9558(6) 0.8148(4) 0.3611(4) 0.0475(18) Uani 1 1 d . . .
C39 C 1.0379(6) 0.8205(5) 0.4269(4) 0.056(2) Uani 1 1 d . . .
H39 H 1.0593 0.7585 0.4505 0.068 Uiso 1 1 calc R . .
C40 C 0.9837(6) 0.8590(4) 0.5047(4) 0.0438(18) Uani 1 1 d . . .
C41 C 0.6509(5) 0.8744(4) 0.3961(4) 0.0352(15) Uani 1 1 d . . .
C42 C 0.5954(7) 0.9432(4) 0.3446(5) 0.059(2) Uani 1 1 d . . .
H42 H 0.6297 0.9702 0.2911 0.071 Uiso 1 1 calc R . .
C43 C 0.4877(7) 0.9712(5) 0.3741(6) 0.058(2) Uani 1 1 d . . .
H43 H 0.4504 1.0189 0.3412 0.070 Uiso 1 1 calc R . .
C44 C 0.4349(7) 0.9293(5) 0.4515(6) 0.068(2) Uani 1 1 d . . .
H44 H 0.3620 0.9477 0.4700 0.081 Uiso 1 1 calc R . .
C45 C 0.4920(6) 0.8592(4) 0.5019(5) 0.0488(19) Uani 1 1 d . . .
H45 H 0.4575 0.8304 0.5543 0.059 Uiso 1 1 calc R . .
C46 C 0.5991(6) 0.8334(4) 0.4736(4) 0.0475(18) Uani 1 1 d . . .
H46 H 0.6375 0.7871 0.5075 0.057 Uiso 1 1 calc R . .
C47 C 0.9241(6) 0.7334(4) 0.2546(4) 0.0455(18) Uani 1 1 d . . .
H47A H 0.8472 0.7215 0.2641 0.055 Uiso 1 1 calc R . .
H47B H 0.9658 0.6918 0.2196 0.055 Uiso 1 1 calc R . .
C48 C 0.9370(7) 0.8292(4) 0.2106(4) 0.0517(19) Uani 1 1 d . . .
H48A H 0.9875 0.8312 0.1568 0.062 Uiso 1 1 calc R . .
H48B H 0.8665 0.8601 0.1971 0.062 Uiso 1 1 calc R . .
C49 C 0.9277(6) 0.6584(4) 0.4053(4) 0.053(2) Uani 1 1 d . . .
H49A H 0.8486 0.6597 0.4060 0.064 Uiso 1 1 calc R . .
H49B H 0.9420 0.6684 0.4623 0.064 Uiso 1 1 calc R . .
C50 C 0.9814(7) 0.5689(5) 0.3891(4) 0.054(2) Uani 1 1 d . . .
C51 C 1.0912(6) 0.5557(5) 0.3674(5) 0.057(2) Uani 1 1 d . . .
H51 H 1.1330 0.6035 0.3613 0.068 Uiso 1 1 calc R . .
C52 C 1.1449(8) 0.4736(6) 0.3537(5) 0.071(3) Uani 1 1 d . . .
H52 H 1.2211 0.4655 0.3402 0.085 Uiso 1 1 calc R . .
C53 C 1.0799(10) 0.4050(6) 0.3610(5) 0.075(3) Uani 1 1 d . . .
H53 H 1.1116 0.3495 0.3499 0.090 Uiso 1 1 calc R . .
C54 C 0.9716(10) 0.4183(6) 0.3841(5) 0.082(3) Uani 1 1 d . . .
H54 H 0.9295 0.3704 0.3918 0.099 Uiso 1 1 calc R . .
C55 C 0.9198(7) 0.4997(5) 0.3970(5) 0.060(2) Uani 1 1 d . . .
H55 H 0.8436 0.5073 0.4110 0.072 Uiso 1 1 calc R . .
C56 C 0.9466(6) 0.9625(4) 0.2686(5) 0.055(2) Uani 1 1 d . . .
H56A H 0.9676 0.9841 0.3182 0.066 Uiso 1 1 calc R . .
H56B H 0.8670 0.9727 0.2702 0.066 Uiso 1 1 calc R . .
C57 C 1.0008(7) 1.0114(4) 0.1843(5) 0.052(2) Uani 1 1 d . . .
C58 C 0.9407(7) 1.0710(6) 0.1296(5) 0.070(3) Uani 1 1 d . . .
H58 H 0.8651 1.0813 0.1450 0.084 Uiso 1 1 calc R . .
C59 C 0.9884(9) 1.1164(6) 0.0527(6) 0.082(3) Uani 1 1 d . . .
H59 H 0.9460 1.1586 0.0175 0.099 Uiso 1 1 calc R . .
C60 C 1.0948(9) 1.0996(5) 0.0290(5) 0.071(3) Uani 1 1 d . . .
H60 H 1.1271 1.1284 -0.0244 0.085 Uiso 1 1 calc R . .
C61 C 1.1579(8) 1.0407(7) 0.0819(7) 0.099(4) Uani 1 1 d . . .
H61 H 1.2335 1.0314 0.0660 0.118 Uiso 1 1 calc R . .
C62 C 1.1097(8) 0.9948(7) 0.1589(7) 0.095(4) Uani 1 1 d . . .
H62 H 1.1522 0.9523 0.1936 0.114 Uiso 1 1 calc R . .
C63 C 1.1408(6) 0.8536(5) 0.3803(5) 0.054(2) Uani 1 1 d . . .
C64 C 1.3097(7) 0.8257(5) 0.2988(5) 0.065(2) Uani 1 1 d . . .
H64A H 1.2928 0.8691 0.2489 0.097 Uiso 1 1 calc R . .
H64B H 1.3545 0.7759 0.2792 0.097 Uiso 1 1 calc R . .
H64C H 1.3488 0.8515 0.3357 0.097 Uiso 1 1 calc R . .
C65 C 1.0304(6) 0.8769(4) 0.5689(4) 0.0473(18) Uani 1 1 d . . .
H65 H 0.9843 0.8999 0.6136 0.057 Uiso 1 1 calc R . .
C66 C 1.1484(6) 0.8641(5) 0.5774(4) 0.0491(19) Uani 1 1 d . . .
H66A H 1.1772 0.9216 0.5608 0.059 Uiso 1 1 calc R . .
H66B H 1.1837 0.8274 0.5350 0.059 Uiso 1 1 calc R . .
C67 C 1.1834(6) 0.8234(4) 0.6653(4) 0.0460(18) Uani 1 1 d . . .
C68 C 1.2739(6) 0.8430(5) 0.6958(5) 0.052(2) Uani 1 1 d . . .
H68 H 1.3140 0.8869 0.6613 0.062 Uiso 1 1 calc R . .
C69 C 1.3110(6) 0.8032(5) 0.7734(5) 0.058(2) Uani 1 1 d . . .
H69 H 1.3732 0.8204 0.7914 0.069 Uiso 1 1 calc R . .
C70 C 1.2544(8) 0.7379(5) 0.8232(6) 0.066(2) Uani 1 1 d . . .
H70 H 1.2788 0.7085 0.8755 0.079 Uiso 1 1 calc R . .
C71 C 1.1626(9) 0.7154(5) 0.7969(6) 0.078(3) Uani 1 1 d . . .
H71 H 1.1240 0.6706 0.8315 0.094 Uiso 1 1 calc R . .
C72 C 1.1242(6) 0.7599(5) 0.7165(5) 0.054(2) Uani 1 1 d . . .
H72 H 1.0597 0.7457 0.6995 0.065 Uiso 1 1 calc R . .

loop_
_atom_site_aniso_label
_atom_site_aniso_U_11
_atom_site_aniso_U_22
_atom_site_aniso_U_33
_atom_site_aniso_U_23
_atom_site_aniso_U_13
_atom_site_aniso_U_12
S1 0.0580(13) 0.0369(10) 0.0613(13) -0.0197(9) 0.0097(10) 0.0073(9)
S2 0.0580(13) 0.0605(13) 0.0358(10) -0.0192(9) 0.0036(9) 0.0118(10)
N1 0.053(4) 0.031(3) 0.039(3) -0.009(2) -0.007(3) 0.011(3)
N2 0.059(4) 0.026(3) 0.040(3) -0.010(2) -0.004(3) 0.013(3)
N3 0.060(4) 0.034(3) 0.052(4) -0.010(3) -0.003(3) 0.011(3)
N4 0.058(4) 0.037(3) 0.029(3) -0.005(2) 0.008(3) 0.001(3)
N5 0.074(4) 0.034(3) 0.027(3) -0.003(2) 0.009(3) -0.005(3)
N6 0.065(4) 0.050(4) 0.033(3) -0.012(3) 0.009(3) 0.005(3)
O1 0.086(4) 0.055(3) 0.062(4) -0.015(3) -0.008(3) 0.011(3)
O2 0.085(4) 0.048(3) 0.074(4) -0.018(3) 0.001(3) 0.011(3)
O3 0.084(4) 0.059(4) 0.050(3) -0.014(3) 0.003(3) -0.005(3)
O4 0.088(4) 0.080(4) 0.044(3) -0.015(3) 0.001(3) 0.015(3)
C1 0.055(5) 0.039(4) 0.032(4) -0.006(3) -0.008(3) 0.008(4)
C2 0.063(5) 0.027(3) 0.041(4) -0.007(3) -0.006(3) 0.005(3)
C3 0.072(5) 0.028(4) 0.067(5) -0.019(4) -0.006(4) 0.006(4)
C4 0.054(4) 0.032(4) 0.038(4) -0.016(3) 0.006(3) 0.015(3)
C5 0.047(4) 0.041(4) 0.039(4) -0.012(3) -0.008(3) -0.002(3)
C6 0.051(4) 0.048(4) 0.029(4) -0.011(3) 0.007(3) 0.005(3)
C7 0.063(5) 0.055(5) 0.031(4) -0.012(3) 0.008(4) 0.011(4)
C8 0.044(4) 0.072(6) 0.052(5) -0.022(4) 0.009(4) 0.008(4)
C9 0.102(7) 0.077(6) 0.027(4) -0.017(4) 0.023(4) -0.025(5)
C10 0.086(6) 0.041(4) 0.034(4) -0.003(3) -0.005(4) -0.005(4)
C11 0.074(5) 0.026(3) 0.044(4) -0.005(3) -0.007(4) 0.002(3)
C12 0.068(5) 0.027(4) 0.045(4) -0.011(3) -0.008(4) 0.000(3)
C13 0.054(5) 0.056(5) 0.034(4) 0.001(3) -0.001(3) 0.010(4)
C14 0.085(6) 0.049(5) 0.032(4) -0.004(3) 0.002(4) 0.005(4)
C15 0.062(6) 0.081(7) 0.092(7) 0.041(6) 0.003(5) 0.002(5)
C16 0.111(9) 0.107(8) 0.112(9) 0.060(7) -0.058(8) -0.031(7)
C17 0.121(8) 0.043(5) 0.037(4) 0.001(4) -0.014(5) 0.010(5)
C18 0.120(9) 0.054(6) 0.073(7) 0.008(5) 0.040(6) 0.013(6)
C19 0.064(5) 0.045(5) 0.089(7) -0.004(4) 0.038(5) 0.002(4)
C20 0.054(5) 0.043(4) 0.044(4) 0.009(3) 0.002(4) 0.019(4)
C21 0.076(6) 0.024(4) 0.046(4) -0.002(3) 0.000(4) 0.009(4)
C22 0.067(5) 0.042(4) 0.061(5) -0.011(4) 0.013(4) 0.013(4)
C23 0.077(6) 0.038(4) 0.075(6) -0.001(4) 0.038(5) 0.006(4)
C24 0.195(13) 0.026(5) 0.052(6) 0.004(4) 0.034(8) -0.009(6)
C25 0.161(11) 0.048(6) 0.047(5) -0.012(4) 0.012(6) -0.003(6)
C26 0.072(5) 0.036(4) 0.067(6) 0.010(4) -0.002(5) 0.012(4)
C27 0.069(6) 0.056(5) 0.054(5) -0.030(4) 0.014(4) -0.015(4)
C28 0.070(5) 0.057(5) 0.046(5) -0.014(4) 0.005(4) 0.011(4)
C29 0.060(5) 0.043(4) 0.052(5) -0.027(4) 0.018(4) 0.015(4)
C30 0.071(6) 0.046(4) 0.043(4) -0.015(3) -0.001(4) 0.008(4)
C31 0.052(4) 0.045(4) 0.037(4) -0.023(3) -0.004(3) 0.016(4)
C32 0.078(6) 0.048(5) 0.056(5) -0.030(4) -0.013(4) 0.008(4)
C33 0.094(7) 0.041(5) 0.056(5) -0.013(4) -0.012(5) 0.016(5)
C34 0.093(7) 0.056(5) 0.046(5) -0.018(4) 0.016(5) -0.004(5)
C35 0.057(5) 0.061(5) 0.050(5) -0.022(4) 0.018(4) -0.006(4)
C36 0.080(6) 0.054(5) 0.037(4) -0.019(4) -0.003(4) 0.010(4)
C37 0.058(5) 0.035(4) 0.028(3) -0.006(3) 0.001(3) 0.005(3)
C38 0.070(5) 0.042(4) 0.027(4) -0.008(3) 0.006(3) 0.001(4)
C39 0.069(5) 0.069(5) 0.033(4) -0.025(4) 0.010(4) -0.007(4)
C40 0.064(5) 0.033(4) 0.030(4) -0.013(3) 0.008(3) 0.007(3)
C41 0.028(3) 0.039(4) 0.042(4) -0.015(3) -0.009(3) 0.004(3)
C42 0.104(7) 0.028(4) 0.046(4) 0.000(3) -0.016(5) -0.008(4)
C43 0.069(6) 0.028(4) 0.078(6) -0.013(4) -0.023(5) 0.014(4)
C44 0.067(6) 0.053(5) 0.080(6) -0.029(5) 0.018(5) 0.001(4)
C45 0.054(5) 0.036(4) 0.053(5) -0.012(3) 0.009(4) 0.002(4)
C46 0.068(5) 0.030(4) 0.041(4) -0.009(3) 0.001(4) 0.008(3)
C47 0.066(5) 0.042(4) 0.026(3) -0.005(3) 0.002(3) -0.005(4)
C48 0.078(5) 0.043(4) 0.030(4) -0.004(3) 0.004(4) -0.007(4)
C49 0.069(5) 0.040(4) 0.035(4) 0.004(3) 0.019(4) 0.013(4)
C50 0.080(6) 0.043(4) 0.028(4) -0.003(3) 0.008(4) 0.017(4)
C51 0.067(5) 0.054(5) 0.043(4) -0.015(4) 0.012(4) 0.016(4)
C52 0.095(7) 0.066(6) 0.039(5) -0.007(4) 0.005(4) 0.032(6)
C53 0.134(9) 0.047(5) 0.031(4) -0.010(4) 0.004(5) 0.031(6)
C54 0.151(10) 0.052(6) 0.041(5) -0.006(4) -0.012(6) -0.004(6)
C55 0.087(6) 0.052(5) 0.038(4) 0.001(4) -0.008(4) 0.000(5)
C56 0.060(5) 0.043(4) 0.054(5) -0.011(4) 0.014(4) 0.010(4)
C57 0.083(6) 0.023(4) 0.044(4) 0.001(3) -0.008(4) 0.007(4)
C58 0.078(6) 0.072(6) 0.055(5) -0.020(5) -0.001(5) 0.020(5)
C59 0.113(8) 0.070(6) 0.046(5) 0.010(4) -0.010(5) 0.035(6)
C60 0.131(9) 0.030(4) 0.050(5) -0.006(4) -0.002(6) -0.016(5)
C61 0.068(6) 0.090(7) 0.113(9) 0.058(6) -0.002(6) -0.026(5)
C62 0.068(6) 0.105(8) 0.087(7) 0.045(6) 0.006(5) -0.013(6)
C63 0.057(5) 0.055(5) 0.056(5) -0.032(4) -0.019(4) 0.024(4)
C64 0.075(6) 0.054(5) 0.060(5) -0.015(4) 0.020(4) -0.003(4)
C65 0.057(5) 0.044(4) 0.041(4) -0.025(3) 0.005(4) 0.010(4)
C66 0.061(5) 0.047(4) 0.042(4) -0.024(3) -0.004(4) 0.005(4)
C67 0.068(5) 0.029(4) 0.037(4) -0.014(3) 0.010(4) 0.004(3)
C68 0.066(5) 0.038(4) 0.049(5) -0.019(3) 0.008(4) 0.007(4)
C69 0.055(5) 0.049(5) 0.064(5) -0.019(4) 0.001(4) 0.017(4)
C70 0.085(6) 0.046(5) 0.063(6) -0.012(4) -0.014(5) 0.022(5)
C71 0.139(9) 0.040(5) 0.051(5) -0.015(4) 0.010(6) -0.002(5)
C72 0.059(5) 0.058(5) 0.053(5) -0.028(4) 0.005(4) -0.014(4)

loop_
_atom_type_symbol
_atom_type_description
_atom_type_scat_dispersion_real
_atom_type_scat_dispersion_imag
_atom_type_scat_source
C C 0.0033 0.0016 'International Tables Vol C Tables 4.2.6.8 and 6.1.1.4'
H H 0.0000 0.0000 'International Tables Vol C Tables 4.2.6.8 and 6.1.1.4'
N N 0.0061 0.0033 'International Tables Vol C Tables 4.2.6.8 and 6.1.1.4'
O O 0.0106 0.0060 'International Tables Vol C Tables 4.2.6.8 and 6.1.1.4'
S S 0.1246 0.1234 'International Tables Vol C Tables 4.2.6.8 and 6.1.1.4'

loop_
_geom_angle_atom_site_label_1
_geom_angle_atom_site_label_2
_geom_angle_atom_site_label_3
_geom_angle
_geom_angle_site_symmetry_1
_geom_angle_site_symmetry_3
_geom_angle_publ_flag
C1 S1 C4 93.5(3) . . ?
C37 S2 C40 94.3(3) . . ?
C11 N1 C2 108.1(5) . . ?
C11 N1 C13 115.5(6) . . ?
C2 N1 C13 114.5(5) . . ?
C12 N2 C2 108.2(5) . . ?
C12 N2 C20 113.5(6) . . ?
C2 N2 C20 117.4(5) . . ?
C1 N3 C5 123.0(6) . . ?
C38 N4 C49 116.5(5) . . ?
C38 N4 C47 108.0(5) . . ?
C49 N4 C47 113.2(6) . . ?
C48 N5 C38 109.1(5) . . ?
C48 N5 C56 112.0(6) . . ?
C38 N5 C56 115.1(5) . . ?
C37 N6 C41 122.6(6) . . ?
C27 O2 C28 120.0(7) . . ?
C63 O4 C64 118.6(7) . . ?
N3 C1 C2 119.1(6) . . ?
N3 C1 S1 125.6(5) . . ?
C2 C1 S1 115.2(5) . . ?
N2 C2 N1 100.2(5) . . ?
N2 C2 C1 114.1(5) . . ?
N1 C2 C1 112.3(6) . . ?
N2 C2 C3 108.9(6) . . ?
N1 C2 C3 113.1(5) . . ?
C1 C2 C3 108.2(5) . . ?
C27 C3 C4 119.7(7) . . ?
C27 C3 C2 111.9(6) . . ?
C4 C3 C2 109.4(6) . . ?
C27 C3 H3 104.8 . . ?
C4 C3 H3 104.8 . . ?
C2 C3 H3 104.8 . . ?
C29 C4 C3 125.4(6) . . ?
C29 C4 S1 121.2(5) . . ?
C3 C4 S1 113.4(5) . . ?
C6 C5 C10 118.9(7) . . ?
C6 C5 N3 122.5(6) . . ?
C10 C5 N3 118.5(6) . . ?
C5 C6 C7 121.2(7) . . ?
C5 C6 H6 119.4 . . ?
C7 C6 H6 119.4 . . ?
C8 C7 C6 120.1(7) . . ?
C8 C7 H7 120.0 . . ?
C6 C7 H7 120.0 . . ?
C7 C8 C9 118.1(7) . . ?
C7 C8 H8 121.0 . . ?
C9 C8 H8 121.0 . . ?
C10 C9 C8 121.6(7) . . ?
C10 C9 H9 119.2 . . ?
C8 C9 H9 119.2 . . ?
C9 C10 C5 120.2(7) . . ?
C9 C10 H10 119.9 . . ?
C5 C10 H10 119.9 . . ?
N1 C11 C12 105.9(5) . . ?
N1 C11 H11A 110.5 . . ?
C12 C11 H11A 110.6 . . ?
N1 C11 H11B 110.6 . . ?
C12 C11 H11B 110.6 . . ?
H11A C11 H11B 108.7 . . ?
N2 C12 C11 103.7(5) . . ?
N2 C12 H12A 111.0 . . ?
C11 C12 H12A 111.0 . . ?
N2 C12 H12B 111.0 . . ?
C11 C12 H12B 111.0 . . ?
H12A C12 H12B 109.0 . . ?
N1 C13 C14 109.5(5) . . ?
N1 C13 H13A 109.8 . . ?
C14 C13 H13A 109.8 . . ?
N1 C13 H13B 109.8 . . ?
C14 C13 H13B 109.8 . . ?
H13A C13 H13B 108.2 . . ?
C15 C14 C19 116.6(7) . . ?
C15 C14 C13 122.5(7) . . ?
C19 C14 C13 120.8(8) . . ?
C14 C15 C16 125.0(9) . . ?
C14 C15 H15 117.5 . . ?
C16 C15 H15 117.5 . . ?
C17 C16 C15 114.4(10) . . ?
C17 C16 H16 122.8 . . ?
C15 C16 H16 122.8 . . ?
C18 C17 C16 122.3(8) . . ?
C18 C17 H17 118.9 . . ?
C16 C17 H17 118.9 . . ?
C19 C18 C17 117.5(9) . . ?
C19 C18 H18 121.3 . . ?
C17 C18 H18 121.3 . . ?
C18 C19 C14 124.1(9) . . ?
C18 C19 H19 117.9 . . ?
C14 C19 H19 117.9 . . ?
N2 C20 C21 110.4(5) . . ?
N2 C20 H20A 109.6 . . ?
C21 C20 H20A 109.6 . . ?
N2 C20 H20B 109.6 . . ?
C21 C20 H20B 109.6 . . ?
H20A C20 H20B 108.1 . . ?
C26 C21 C22 119.0(7) . . ?
C26 C21 C20 120.4(7) . . ?
C22 C21 C20 120.5(7) . . ?
C23 C22 C21 117.6(8) . . ?
C23 C22 H22 121.2 . . ?
C21 C22 H22 121.2 . . ?
C22 C23 C24 123.1(9) . . ?
C22 C23 H23 118.5 . . ?
C24 C23 H23 118.5 . . ?
C25 C24 C23 118.9(9) . . ?
C25 C24 H24 120.6 . . ?
C23 C24 H24 120.6 . . ?
C24 C25 C26 120.3(10) . . ?
C24 C25 H25 119.8 . . ?
C26 C25 H25 119.8 . . ?
C21 C26 C25 121.1(9) . . ?
C21 C26 H26 119.4 . . ?
C25 C26 H26 119.4 . . ?
O2 C27 O1 120.8(8) . . ?
O2 C27 C3 116.7(8) . . ?
O1 C27 C3 122.5(7) . . ?
O2 C28 H28A 109.5 . . ?
O2 C28 H28B 109.5 . . ?
H28A C28 H28B 109.5 . . ?
O2 C28 H28C 109.5 . . ?
H28A C28 H28C 109.5 . . ?
H28B C28 H28C 109.5 . . ?
C4 C29 C30 126.5(6) . . ?
C4 C29 H29 116.8 . . ?
C30 C29 H29 116.8 . . ?
C29 C30 C31 115.6(6) . . ?
C29 C30 H30A 108.4 . . ?
C31 C30 H30A 108.4 . . ?
C29 C30 H30B 108.4 . . ?
C31 C30 H30B 108.4 . . ?
H30A C30 H30B 107.4 . . ?
C36 C31 C32 117.3(8) . . ?
C36 C31 C30 121.5(7) . . ?
C32 C31 C30 121.1(7) . . ?
C31 C32 C33 122.0(8) . . ?
C31 C32 H32 119.0 . . ?
C33 C32 H32 119.0 . . ?
C34 C33 C32 119.8(8) . . ?
C34 C33 H33 120.1 . . ?
C32 C33 H33 120.1 . . ?
C33 C34 C35 118.3(8) . . ?
C33 C34 H34 120.9 . . ?
C35 C34 H34 120.9 . . ?
C36 C35 C34 119.9(8) . . ?
C36 C35 H35 120.1 . . ?
C34 C35 H35 120.1 . . ?
C35 C36 C31 122.6(8) . . ?
C35 C36 H36 118.7 . . ?
C31 C36 H36 118.7 . . ?
N6 C37 C38 119.0(6) . . ?
N6 C37 S2 126.2(5) . . ?
C38 C37 S2 114.7(5) . . ?
N4 C38 N5 100.3(5) . . ?
N4 C38 C37 115.4(6) . . ?
N5 C38 C37 111.1(5) . . ?
N4 C38 C39 109.6(6) . . ?
N5 C38 C39 113.9(6) . . ?
C37 C38 C39 106.7(5) . . ?
C63 C39 C40 119.3(6) . . ?
C63 C39 C38 110.8(6) . . ?
C40 C39 C38 112.6(6) . . ?
C63 C39 H39 104.1 . . ?
C40 C39 H39 104.1 . . ?
C38 C39 H39 104.1 . . ?
C65 C40 C39 127.5(6) . . ?
C65 C40 S2 121.0(5) . . ?
C39 C40 S2 111.5(5) . . ?
C46 C41 C42 120.4(6) . . ?
C46 C41 N6 122.5(6) . . ?
C42 C41 N6 117.0(7) . . ?
C41 C42 C43 118.7(7) . . ?
C41 C42 H42 120.7 . . ?
C43 C42 H42 120.7 . . ?
C44 C43 C42 121.0(7) . . ?
C44 C43 H43 119.5 . . ?
C42 C43 H43 119.5 . . ?
C43 C44 C45 119.4(7) . . ?
C43 C44 H44 120.3 . . ?
C45 C44 H44 120.3 . . ?
C46 C45 C44 119.4(7) . . ?
C46 C45 H45 120.3 . . ?
C44 C45 H45 120.3 . . ?
C45 C46 C41 121.1(6) . . ?
C45 C46 H46 119.4 . . ?
C41 C46 H46 119.4 . . ?
N4 C47 C48 103.2(5) . . ?
N4 C47 H47A 111.1 . . ?
C48 C47 H47A 111.1 . . ?
N4 C47 H47B 111.1 . . ?
C48 C47 H47B 111.1 . . ?
H47A C47 H47B 109.1 . . ?
N5 C48 C47 104.0(5) . . ?
N5 C48 H48A 111.0 . . ?
C47 C48 H48A 111.0 . . ?
N5 C48 H48B 111.0 . . ?
C47 C48 H48B 111.0 . . ?
H48A C48 H48B 109.0 . . ?
N4 C49 C50 111.3(5) . . ?
N4 C49 H49A 109.4 . . ?
C50 C49 H49A 109.4 . . ?
N4 C49 H49B 109.4 . . ?
C50 C49 H49B 109.4 . . ?
H49A C49 H49B 108.0 . . ?
C51 C50 C55 118.8(7) . . ?
C51 C50 C49 120.9(8) . . ?
C55 C50 C49 120.3(7) . . ?
C50 C51 C52 123.0(9) . . ?
C50 C51 H51 118.5 . . ?
C52 C51 H51 118.5 . . ?
C53 C52 C51 116.8(9) . . ?
C53 C52 H52 121.6 . . ?
C51 C52 H52 121.6 . . ?
C54 C53 C52 119.8(8) . . ?
C54 C53 H53 120.1 . . ?
C52 C53 H53 120.1 . . ?
C53 C54 C55 122.6(10) . . ?
C53 C54 H54 118.7 . . ?
C55 C54 H54 118.7 . . ?
C50 C55 C54 118.9(9) . . ?
C50 C55 H55 120.5 . . ?
C54 C55 H55 120.5 . . ?
N5 C56 C57 109.5(5) . . ?
N5 C56 H56A 109.8 . . ?
C57 C56 H56A 109.8 . . ?
N5 C56 H56B 109.8 . . ?
C57 C56 H56B 109.8 . . ?
H56A C56 H56B 108.2 . . ?
C62 C57 C58 118.0(8) . . ?
C62 C57 C56 121.0(7) . . ?
C58 C57 C56 120.9(8) . . ?
C57 C58 C59 121.9(9) . . ?
C57 C58 H58 119.0 . . ?
C59 C58 H58 119.0 . . ?
C60 C59 C58 119.3(8) . . ?
C60 C59 H59 120.3 . . ?
C58 C59 H59 120.3 . . ?
C59 C60 C61 120.5(9) . . ?
C59 C60 H60 119.7 . . ?
C61 C60 H60 119.7 . . ?
C60 C61 C62 120.0(9) . . ?
C60 C61 H61 120.0 . . ?
C62 C61 H61 120.0 . . ?
C57 C62 C61 120.1(9) . . ?
C57 C62 H62 119.9 . . ?
C61 C62 H62 119.9 . . ?
O3 C63 O4 124.1(8) . . ?
O3 C63 C39 119.7(6) . . ?
O4 C63 C39 116.2(8) . . ?
O4 C64 H64A 109.5 . . ?
O4 C64 H64B 109.5 . . ?
H64A C64 H64B 109.5 . . ?
O4 C64 H64C 109.5 . . ?
H64A C64 H64C 109.5 . . ?
H64B C64 H64C 109.5 . . ?
C40 C65 C66 126.3(6) . . ?
C40 C65 H65 116.9 . . ?
C66 C65 H65 116.9 . . ?
C65 C66 C67 118.0(6) . . ?
C65 C66 H66A 107.8 . . ?
C67 C66 H66A 107.8 . . ?
C65 C66 H66B 107.8 . . ?
C67 C66 H66B 107.8 . . ?
H66A C66 H66B 107.1 . . ?
C68 C67 C72 117.3(7) . . ?
C68 C67 C66 123.9(7) . . ?
C72 C67 C66 118.8(7) . . ?
C67 C68 C69 125.0(8) . . ?
C67 C68 H68 117.5 . . ?
C69 C68 H68 117.5 . . ?
C70 C69 C68 117.9(8) . . ?
C70 C69 H69 121.0 . . ?
C68 C69 H69 121.0 . . ?
C71 C70 C69 120.1(8) . . ?
C71 C70 H70 119.9 . . ?
C69 C70 H70 119.9 . . ?
C70 C71 C72 120.6(9) . . ?
C70 C71 H71 119.7 . . ?
C72 C71 H71 119.7 . . ?
C67 C72 C71 119.0(8) . . ?
C67 C72 H72 120.5 . . ?
C71 C72 H72 120.5 . . ?

loop_
_geom_bond_atom_site_label_1
_geom_bond_atom_site_label_2
_geom_bond_distance
_geom_bond_site_symmetry_2
_geom_bond_publ_flag
S1 C1 1.734(7) . ?
S1 C4 1.787(7) . ?
S2 C37 1.767(7) . ?
S2 C40 1.801(7) . ?
N1 C11 1.447(8) . ?
N1 C2 1.499(8) . ?
N1 C13 1.501(8) . ?
N2 C12 1.465(8) . ?
N2 C2 1.484(8) . ?
N2 C20 1.493(8) . ?
N3 C1 1.299(9) . ?
N3 C5 1.440(9) . ?
N4 C38 1.454(8) . ?
N4 C49 1.469(8) . ?
N4 C47 1.503(8) . ?
N5 C48 1.464(9) . ?
N5 C38 1.488(8) . ?
N5 C56 1.493(8) . ?
N6 C37 1.286(9) . ?
N6 C41 1.452(8) . ?
O1 C27 1.294(9) . ?
O2 C27 1.284(9) . ?
O2 C28 1.447(8) . ?
O3 C63 1.270(9) . ?
O4 C63 1.301(8) . ?
O4 C64 1.449(9) . ?
C1 C2 1.534(9) . ?
C2 C3 1.578(10) . ?
C3 C27 1.476(11) . ?
C3 C4 1.520(9) . ?
C3 H3 1.0000 . ?
C4 C29 1.333(10) . ?
C5 C6 1.392(9) . ?
C5 C10 1.401(10) . ?
C6 C7 1.415(9) . ?
C6 H6 0.9500 . ?
C7 C8 1.379(10) . ?
C7 H7 0.9500 . ?
C8 C9 1.434(11) . ?
C8 H8 0.9500 . ?
C9 C10 1.373(11) . ?
C9 H9 0.9500 . ?
C10 H10 0.9500 . ?
C11 C12 1.542(9) . ?
C11 H11A 0.9900 . ?
C11 H11B 0.9900 . ?
C12 H12A 0.9900 . ?
C12 H12B 0.9900 . ?
C13 C14 1.545(10) . ?
C13 H13A 0.9900 . ?
C13 H13B 0.9900 . ?
C14 C15 1.325(11) . ?
C14 C19 1.374(10) . ?
C15 C16 1.434(12) . ?
C15 H15 0.9500 . ?
C16 C17 1.400(13) . ?
C16 H16 0.9500 . ?
C17 C18 1.383(13) . ?
C17 H17 0.9500 . ?
C18 C19 1.368(11) . ?
C18 H18 0.9500 . ?
C19 H19 0.9500 . ?
C20 C21 1.547(10) . ?
C20 H20A 0.9900 . ?
C20 H20B 0.9900 . ?
C21 C26 1.415(11) . ?
C21 C22 1.435(10) . ?
C22 C23 1.380(11) . ?
C22 H22 0.9500 . ?
C23 C24 1.436(14) . ?
C23 H23 0.9500 . ?
C24 C25 1.351(14) . ?
C24 H24 0.9500 . ?
C25 C26 1.415(12) . ?
C25 H25 0.9500 . ?
C26 H26 0.9500 . ?
C28 H28A 0.9800 . ?
C28 H28B 0.9800 . ?
C28 H28C 0.9800 . ?
C29 C30 1.491(10) . ?
C29 H29 0.9500 . ?
C30 C31 1.538(10) . ?
C30 H30A 0.9900 . ?
C30 H30B 0.9900 . ?
C31 C36 1.376(11) . ?
C31 C32 1.380(10) . ?
C32 C33 1.393(11) . ?
C32 H32 0.9500 . ?
C33 C34 1.384(12) . ?
C33 H33 0.9500 . ?
C34 C35 1.418(11) . ?
C34 H34 0.9500 . ?
C35 C36 1.364(11) . ?
C35 H35 0.9500 . ?
C36 H36 0.9500 . ?
C37 C38 1.549(9) . ?
C38 C39 1.586(10) . ?
C39 C63 1.499(11) . ?
C39 C40 1.515(8) . ?
C39 H39 1.0000 . ?
C40 C65 1.329(9) . ?
C41 C46 1.400(9) . ?
C41 C42 1.411(9) . ?
C42 C43 1.415(11) . ?
C42 H42 0.9500 . ?
C43 C44 1.407(11) . ?
C43 H43 0.9500 . ?
C44 C45 1.425(11) . ?
C44 H44 0.9500 . ?
C45 C46 1.395(9) . ?
C45 H45 0.9500 . ?
C46 H46 0.9500 . ?
C47 C48 1.560(9) . ?
C47 H47A 0.9900 . ?
C47 H47B 0.9900 . ?
C48 H48A 0.9900 . ?
C48 H48B 0.9900 . ?
C49 C50 1.534(9) . ?
C49 H49A 0.9900 . ?
C49 H49B 0.9900 . ?
C50 C51 1.375(10) . ?
C50 C55 1.384(11) . ?
C51 C52 1.420(10) . ?
C51 H51 0.9500 . ?
C52 C53 1.405(13) . ?
C52 H52 0.9500 . ?
C53 C54 1.361(13) . ?
C53 H53 0.9500 . ?
C54 C55 1.401(12) . ?
C54 H54 0.9500 . ?
C55 H55 0.9500 . ?
C56 C57 1.538(10) . ?
C56 H56A 0.9900 . ?
C56 H56B 0.9900 . ?
C57 C62 1.379(11) . ?
C57 C58 1.389(10) . ?
C58 C59 1.398(12) . ?
C58 H58 0.9500 . ?
C59 C60 1.346(13) . ?
C59 H59 0.9500 . ?
C60 C61 1.388(12) . ?
C60 H60 0.9500 . ?
C61 C62 1.405(12) . ?
C61 H61 0.9500 . ?
C62 H62 0.9500 . ?
C64 H64A 0.9800 . ?
C64 H64B 0.9800 . ?
C64 H64C 0.9800 . ?
C65 C66 1.492(9) . ?
C65 H65 0.9500 . ?
C66 C67 1.532(10) . ?
C66 H66A 0.9900 . ?
C66 H66B 0.9900 . ?
C67 C68 1.380(10) . ?
C67 C72 1.389(10) . ?
C68 C69 1.396(10) . ?
C68 H68 0.9500 . ?
C69 C70 1.383(11) . ?
C69 H69 0.9500 . ?
C70 C71 1.381(12) . ?
C70 H70 0.9500 . ?
C71 C72 1.459(11) . ?
C71 H71 0.9500 . ?
C72 H72 0.9500 . ?

loop_
_geom_torsion_atom_site_label_1
_geom_torsion_atom_site_label_2
_geom_torsion_atom_site_label_3
_geom_torsion_atom_site_label_4
_geom_torsion
_geom_torsion_site_symmetry_1
_geom_torsion_site_symmetry_2
_geom_torsion_site_symmetry_3
_geom_torsion_site_symmetry_4
_geom_torsion_publ_flag
C5 N3 C1 C2 -177.4(6) . . . . ?
C5 N3 C1 S1 -2.0(10) . . . . ?
C4 S1 C1 N3 -176.5(6) . . . . ?
C4 S1 C1 C2 -0.9(5) . . . . ?
C12 N2 C2 N1 -37.1(7) . . . . ?
C20 N2 C2 N1 -167.0(6) . . . . ?
C12 N2 C2 C1 83.1(6) . . . . ?
C20 N2 C2 C1 -46.8(8) . . . . ?
C12 N2 C2 C3 -156.0(5) . . . . ?
C20 N2 C2 C3 74.1(7) . . . . ?
C11 N1 C2 N2 34.3(7) . . . . ?
C13 N1 C2 N2 164.6(6) . . . . ?
C11 N1 C2 C1 -87.1(7) . . . . ?
C13 N1 C2 C1 43.2(7) . . . . ?
C11 N1 C2 C3 150.1(6) . . . . ?
C13 N1 C2 C3 -79.6(7) . . . . ?
N3 C1 C2 N2 -58.6(8) . . . . ?
S1 C1 C2 N2 125.5(5) . . . . ?
N3 C1 C2 N1 54.5(8) . . . . ?
S1 C1 C2 N1 -121.4(5) . . . . ?
N3 C1 C2 C3 -179.9(6) . . . . ?
S1 C1 C2 C3 4.2(7) . . . . ?
N2 C2 C3 C27 94.5(7) . . . . ?
N1 C2 C3 C27 -16.0(9) . . . . ?
C1 C2 C3 C27 -141.0(6) . . . . ?
N2 C2 C3 C4 -130.5(6) . . . . ?
N1 C2 C3 C4 119.1(6) . . . . ?
C1 C2 C3 C4 -6.0(8) . . . . ?
C27 C3 C4 C29 -43.9(11) . . . . ?
C2 C3 C4 C29 -174.9(7) . . . . ?
C27 C3 C4 S1 136.7(6) . . . . ?
C2 C3 C4 S1 5.7(8) . . . . ?
C1 S1 C4 C29 177.6(6) . . . . ?
C1 S1 C4 C3 -3.0(6) . . . . ?
C1 N3 C5 C6 -62.1(9) . . . . ?
C1 N3 C5 C10 122.7(7) . . . . ?
C10 C5 C6 C7 -0.9(10) . . . . ?
N3 C5 C6 C7 -176.1(6) . . . . ?
C5 C6 C7 C8 -0.6(11) . . . . ?
C6 C7 C8 C9 0.6(11) . . . . ?
C7 C8 C9 C10 0.9(11) . . . . ?
C8 C9 C10 C5 -2.4(11) . . . . ?
C6 C5 C10 C9 2.4(10) . . . . ?
N3 C5 C10 C9 177.7(6) . . . . ?
C2 N1 C11 C12 -19.5(7) . . . . ?
C13 N1 C11 C12 -149.3(6) . . . . ?
C2 N2 C12 C11 26.0(7) . . . . ?
C20 N2 C12 C11 158.1(6) . . . . ?
N1 C11 C12 N2 -3.7(7) . . . . ?
C11 N1 C13 C14 -68.3(8) . . . . ?
C2 N1 C13 C14 165.1(6) . . . . ?
N1 C13 C14 C15 -56.2(11) . . . . ?
N1 C13 C14 C19 127.5(8) . . . . ?
C19 C14 C15 C16 -2.6(16) . . . . ?
C13 C14 C15 C16 -179.1(10) . . . . ?
C14 C15 C16 C17 -0.8(18) . . . . ?
C15 C16 C17 C18 3.4(16) . . . . ?
C16 C17 C18 C19 -2.4(15) . . . . ?
C17 C18 C19 C14 -1.5(15) . . . . ?
C15 C14 C19 C18 3.9(15) . . . . ?
C13 C14 C19 C18 -179.5(9) . . . . ?
C12 N2 C20 C21 74.0(8) . . . . ?
C2 N2 C20 C21 -158.6(6) . . . . ?
N2 C20 C21 C26 -137.5(7) . . . . ?
N2 C20 C21 C22 46.4(9) . . . . ?
C26 C21 C22 C23 0.9(10) . . . . ?
C20 C21 C22 C23 177.0(6) . . . . ?
C21 C22 C23 C24 0.3(11) . . . . ?
C22 C23 C24 C25 -1.3(12) . . . . ?
C23 C24 C25 C26 1.0(13) . . . . ?
C22 C21 C26 C25 -1.1(11) . . . . ?
C20 C21 C26 C25 -177.3(7) . . . . ?
C24 C25 C26 C21 0.2(13) . . . . ?
C28 O2 C27 O1 -1.9(11) . . . . ?
C28 O2 C27 C3 177.5(6) . . . . ?
C4 C3 C27 O2 147.1(7) . . . . ?
C2 C3 C27 O2 -83.0(9) . . . . ?
C4 C3 C27 O1 -33.5(11) . . . . ?
C2 C3 C27 O1 96.4(8) . . . . ?
C3 C4 C29 C30 1.4(12) . . . . ?
S1 C4 C29 C30 -179.3(6) . . . . ?
C4 C29 C30 C31 -134.1(8) . . . . ?
C29 C30 C31 C36 -145.6(7) . . . . ?
C29 C30 C31 C32 34.5(9) . . . . ?
C36 C31 C32 C33 -3.7(11) . . . . ?
C30 C31 C32 C33 176.1(6) . . . . ?
C31 C32 C33 C34 1.8(12) . . . . ?
C32 C33 C34 C35 -0.6(11) . . . . ?
C33 C34 C35 C36 1.5(11) . . . . ?
C34 C35 C36 C31 -3.7(11) . . . . ?
C32 C31 C36 C35 4.7(10) . . . . ?
C30 C31 C36 C35 -175.2(6) . . . . ?
C41 N6 C37 C38 -178.4(6) . . . . ?
C41 N6 C37 S2 -1.5(10) . . . . ?
C40 S2 C37 N6 -176.5(6) . . . . ?
C40 S2 C37 C38 0.5(5) . . . . ?
C49 N4 C38 N5 -167.1(6) . . . . ?
C47 N4 C38 N5 -38.5(7) . . . . ?
C49 N4 C38 C37 -47.7(8) . . . . ?
C47 N4 C38 C37 80.9(7) . . . . ?
C49 N4 C38 C39 72.7(8) . . . . ?
C47 N4 C38 C39 -158.7(5) . . . . ?
C48 N5 C38 N4 37.0(7) . . . . ?
C56 N5 C38 N4 164.0(6) . . . . ?
C48 N5 C38 C37 -85.5(7) . . . . ?
C56 N5 C38 C37 41.5(8) . . . . ?
C48 N5 C38 C39 154.1(6) . . . . ?
C56 N5 C38 C39 -79.0(7) . . . . ?
N6 C37 C38 N4 -58.4(8) . . . . ?
S2 C37 C38 N4 124.4(5) . . . . ?
N6 C37 C38 N5 54.9(8) . . . . ?
S2 C37 C38 N5 -122.3(5) . . . . ?
N6 C37 C38 C39 179.6(6) . . . . ?
S2 C37 C38 C39 2.4(7) . . . . ?
N4 C38 C39 C63 93.1(7) . . . . ?
N5 C38 C39 C63 -18.4(8) . . . . ?
C37 C38 C39 C63 -141.3(6) . . . . ?
N4 C38 C39 C40 -130.5(6) . . . . ?
N5 C38 C39 C40 118.0(6) . . . . ?
C37 C38 C39 C40 -4.9(8) . . . . ?
C63 C39 C40 C65 -43.8(11) . . . . ?
C38 C39 C40 C65 -176.1(7) . . . . ?
C63 C39 C40 S2 137.8(6) . . . . ?
C38 C39 C40 S2 5.5(8) . . . . ?
C37 S2 C40 C65 178.0(6) . . . . ?
C37 S2 C40 C39 -3.5(5) . . . . ?
C37 N6 C41 C46 -60.2(9) . . . . ?
C37 N6 C41 C42 123.6(7) . . . . ?
C46 C41 C42 C43 1.7(10) . . . . ?
N6 C41 C42 C43 178.0(6) . . . . ?
C41 C42 C43 C44 -2.5(11) . . . . ?
C42 C43 C44 C45 1.7(12) . . . . ?
C43 C44 C45 C46 0.0(11) . . . . ?
C44 C45 C46 C41 -0.8(11) . . . . ?
C42 C41 C46 C45 -0.1(10) . . . . ?
N6 C41 C46 C45 -176.2(6) . . . . ?
C38 N4 C47 C48 26.5(7) . . . . ?
C49 N4 C47 C48 157.0(5) . . . . ?
C38 N5 C48 C47 -21.1(7) . . . . ?
C56 N5 C48 C47 -149.8(6) . . . . ?
N4 C47 C48 N5 -2.9(7) . . . . ?
C38 N4 C49 C50 -158.6(6) . . . . ?
C47 N4 C49 C50 75.3(8) . . . . ?
N4 C49 C50 C51 45.4(9) . . . . ?
N4 C49 C50 C55 -135.3(7) . . . . ?
C55 C50 C51 C52 -0.8(11) . . . . ?
C49 C50 C51 C52 178.5(7) . . . . ?
C50 C51 C52 C53 1.7(11) . . . . ?
C51 C52 C53 C54 -2.8(11) . . . . ?
C52 C53 C54 C55 3.3(13) . . . . ?
C51 C50 C55 C54 1.1(10) . . . . ?
C49 C50 C55 C54 -178.2(7) . . . . ?
C53 C54 C55 C50 -2.4(12) . . . . ?
C48 N5 C56 C57 -68.3(8) . . . . ?
C38 N5 C56 C57 166.2(6) . . . . ?
N5 C56 C57 C62 -47.0(11) . . . . ?
N5 C56 C57 C58 130.3(7) . . . . ?
C62 C57 C58 C59 -2.7(13) . . . . ?
C56 C57 C58 C59 179.9(8) . . . . ?
C57 C58 C59 C60 2.6(14) . . . . ?
C58 C59 C60 C61 -2.7(14) . . . . ?
C59 C60 C61 C62 3.1(16) . . . . ?
C58 C57 C62 C61 3.0(15) . . . . ?
C56 C57 C62 C61 -179.6(9) . . . . ?
C60 C61 C62 C57 -3.3(17) . . . . ?
C64 O4 C63 O3 -0.8(11) . . . . ?
C64 O4 C63 C39 178.0(6) . . . . ?
C40 C39 C63 O3 -35.0(10) . . . . ?
C38 C39 C63 O3 98.1(8) . . . . ?
C40 C39 C63 O4 146.2(7) . . . . ?
C38 C39 C63 O4 -80.7(8) . . . . ?
C39 C40 C65 C66 1.2(12) . . . . ?
S2 C40 C65 C66 179.5(5) . . . . ?
C40 C65 C66 C67 -135.7(7) . . . . ?
C65 C66 C67 C68 -148.2(7) . . . . ?
C65 C66 C67 C72 34.8(9) . . . . ?
C72 C67 C68 C69 0.9(10) . . . . ?
C66 C67 C68 C69 -176.2(6) . . . . ?
C67 C68 C69 C70 1.3(11) . . . . ?
C68 C69 C70 C71 -1.7(11) . . . . ?
C69 C70 C71 C72 0.1(12) . . . . ?
C68 C67 C72 C71 -2.5(10) . . . . ?
C66 C67 C72 C71 174.7(6) . . . . ?
C70 C71 C72 C67 2.1(11) . . . . ?
